data_4022930
loop_
_publ_author_name
'Gloria Ruiz-G\'omez'
'Mar\'ia Jos\'e Iglesias'
'Manuel Serrano-Ruiz'
'Santiago Garc\'ia-Granda'
'Andr\'es Francesch'
'Fernando L\'opez-Ortiz'
'Carmen Cuevas'

_publ_section_title
;
 Double Dearomatization of Bis(diphenylphosphinamides)
 through Anionic Cyclization. A Facile Route of Accessing
 Multifunctional Systems with Antitumor Properties
;
_journal_name_full 'Journal of Organic Chemistry'
_journal_page_first 3790
_journal_page_last 3799
_journal_paper_doi 10.1021/jo070276q
_journal_volume 72
_journal_year 2007
_chemical_formula_sum 'C40 H38 N2 O2 P2'
_chemical_formula_weight 640.66
_chemical_name_systematic
; 
 ? 
;
_space_group_IT_number 14
_symmetry_cell_setting monoclinic
_symmetry_space_group_name_Hall '-P 2ybc'
_symmetry_space_group_name_H-M 'P 1 21/c 1'
_atom_sites_solution_hydrogens geom
_atom_sites_solution_primary direct
_atom_sites_solution_secondary difmap
_audit_creation_method SHELXL-97
_cell_angle_alpha 90.00
_cell_angle_beta 111.2240(10)
_cell_angle_gamma 90.00
_cell_formula_units_Z 2
_cell_length_a 11.1159(6)
_cell_length_b 13.2673(7)
_cell_length_c 11.7064(7)
_cell_measurement_reflns_used 701
_cell_measurement_temperature 150(2)
_cell_measurement_theta_max 35.417
_cell_measurement_theta_min 4.833
_cell_volume 1609.34(15)
_computing_cell_refinement 'Bruker APEX'
_computing_data_collection 'Bruker APEX'
_computing_data_reduction 'Bruker SHELXTL'
_computing_molecular_graphics 'Bruker SHELXTL'
_computing_publication_material 'Bruker SHELXTL'
_computing_structure_refinement 'SHELXL-97 (Sheldrick, 1997)'
_computing_structure_solution 'SHELXS-97 (Sheldrick, 1990)'
_diffrn_ambient_temperature 150(2)
_diffrn_measured_fraction_theta_full 0.998
_diffrn_measured_fraction_theta_max 0.998
_diffrn_measurement_device_type 'CCD area detector'
_diffrn_measurement_method 'phi and omega scans'
_diffrn_radiation_monochromator graphite
_diffrn_radiation_source 'fine-focus sealed tube'
_diffrn_radiation_type MoK\a
_diffrn_radiation_wavelength 0.71073
_diffrn_reflns_av_R_equivalents 0.0391
_diffrn_reflns_av_sigmaI/netI 0.0477
_diffrn_reflns_limit_h_max 12
_diffrn_reflns_limit_h_min -12
_diffrn_reflns_limit_k_max 14
_diffrn_reflns_limit_k_min -14
_diffrn_reflns_limit_l_max 13
_diffrn_reflns_limit_l_min -12
_diffrn_reflns_number 7411
_diffrn_reflns_theta_full 23.26
_diffrn_reflns_theta_max 23.26
_diffrn_reflns_theta_min 1.97
_exptl_absorpt_coefficient_mu 0.175
_exptl_absorpt_correction_type none
_exptl_crystal_colour colorless
_exptl_crystal_density_diffrn 1.322
_exptl_crystal_density_method 'not measured'
_exptl_crystal_description Prismatic
_exptl_crystal_F_000 676
_refine_diff_density_max 0.272
_refine_diff_density_min -0.293
_refine_diff_density_rms 0.042
_refine_ls_extinction_method none
_refine_ls_goodness_of_fit_ref 1.007
_refine_ls_hydrogen_treatment mixed
_refine_ls_matrix_type full
_refine_ls_number_parameters 284
_refine_ls_number_reflns 2318
_refine_ls_number_restraints 0
_refine_ls_restrained_S_all 1.007
_refine_ls_R_factor_all 0.0509
_refine_ls_R_factor_gt 0.0417
_refine_ls_shift/su_max 0.000
_refine_ls_shift/su_mean 0.000
_refine_ls_structure_factor_coef Fsqd
_refine_ls_weighting_details 'calc w=1/[\s^2^(Fo^2^)+(0.0572P)^2^+0.0000P] where P=(Fo^2^+2Fc^2^)/3'
_refine_ls_weighting_scheme calc
_refine_ls_wR_factor_gt 0.1008
_refine_ls_wR_factor_ref 0.1048
_reflns_number_gt 1896
_reflns_number_total 2318
_reflns_threshold_expression >2sigma(I)
_cod_data_source_file jo070276qsi20070208_111333.cif
_cod_data_source_block c:\sir97\fernando\g740p\g740pm
_cod_depositor_comments
;
The following automatic conversions were performed:
'_symmetry_cell_setting' value 'Monoclinic' changed to 'monoclinic'
according to '/home/saulius/struct/CIF-dictionaries/cif_core.dic'
dictionary named 'cif_core.dic' version 2.4.1 from 2010-06-29.

Automatic conversion script
Id: cif_fix_enum 1527 2010-12-29 10:47:43Z saulius 
;
_cod_original_sg_symbol_H-M 'P 21/c'
_cod_database_code 4022930

loop_
_symmetry_equiv_pos_as_xyz
'x, y, z'
'-x, y+1/2, -z+1/2'
'-x, -y, -z'
'x, -y-1/2, z-1/2'

loop_
_atom_site_label
_atom_site_type_symbol
_atom_site_fract_x
_atom_site_fract_y
_atom_site_fract_z
_atom_site_U_iso_or_equiv
_atom_site_adp_type
_atom_site_occupancy
_atom_site_symmetry_multiplicity
_atom_site_calc_flag
P1 P 0.71488(6) 0.84495(4) 0.04119(6) 0.0293(2) Uani 1 1 d
O1 O 0.64373(16) 0.75110(11) -0.00943(15) 0.0380(5) Uani 1 1 d
N1 N 0.64597(18) 0.92999(13) 0.10425(18) 0.0275(5) Uani 1 1 d
C1 C 0.6735(2) 1.02692(18) 0.2934(2) 0.0325(6) Uani 1 1 d
C2 C 0.6288(3) 1.0226(3) 0.3897(3) 0.0478(8) Uani 1 1 d
C3 C 0.6056(3) 1.1102(3) 0.4414(3) 0.0661(10) Uani 1 1 d
C4 C 0.6236(3) 1.2012(3) 0.3985(4) 0.0706(12) Uani 1 1 d
C5 C 0.6680(3) 1.2082(2) 0.3012(3) 0.0576(9) Uani 1 1 d
C6 C 0.6945(3) 1.1209(2) 0.2515(3) 0.0391(7) Uani 1 1 d
C7 C 0.7527(2) 0.91133(16) -0.0753(2) 0.0282(6) Uani 1 1 d
C8 C 0.8252(3) 0.99971(19) -0.0488(3) 0.0368(7) Uani 1 1 d
C9 C 0.8549(3) 1.0490(2) -0.1384(3) 0.0403(7) Uani 1 1 d
C10 C 0.8120(3) 1.0129(2) -0.2565(3) 0.0391(7) Uani 1 1 d
C11 C 0.7371(3) 0.9268(2) -0.2845(3) 0.0422(7) Uani 1 1 d
C12 C 0.7092(3) 0.87588(19) -0.1943(2) 0.0358(7) Uani 1 1 d
C13 C 0.8537(2) 0.83433(16) 0.1796(2) 0.0284(6) Uani 1 1 d
C14 C 0.9353(2) 0.7577(2) 0.2096(3) 0.0351(7) Uani 1 1 d
C15 C 1.0315(3) 0.7440(2) 0.3355(3) 0.0430(7) Uani 1 1 d
C16 C 1.0091(3) 0.8109(2) 0.4275(3) 0.0416(7) Uani 1 1 d
C17 C 0.9245(3) 0.8848(2) 0.3988(2) 0.0376(7) Uani 1 1 d
C18 C 0.8472(2) 0.91300(18) 0.2690(2) 0.0317(6) Uani 1 1 d
C19 C 0.7013(2) 0.93087(17) 0.2402(2) 0.0301(6) Uani 1 1 d
C20 C 0.5095(2) 0.95440(18) 0.0418(3) 0.0307(6) Uani 1 1 d
H18 H 0.883(2) 0.9809(17) 0.254(2) 0.032(6) Uiso 1 1 d
H20A H 0.466(2) 0.9021(17) -0.007(2) 0.034(7) Uiso 1 1 d
H19 H 0.667(2) 0.8783(16) 0.2742(19) 0.023(6) Uiso 1 1 d
H15B H 1.116(3) 0.7569(17) 0.336(2) 0.043(8) Uiso 1 1 d
H16 H 1.059(2) 0.8017(17) 0.506(2) 0.030(7) Uiso 1 1 d
H14 H 0.928(2) 0.7079(16) 0.154(2) 0.026(6) Uiso 1 1 d
H6 H 0.725(2) 1.1216(16) 0.190(2) 0.027(7) Uiso 1 1 d
H10 H 0.833(2) 1.0399(15) -0.314(2) 0.023(6) Uiso 1 1 d
H15A H 1.029(2) 0.6804(19) 0.355(2) 0.042(8) Uiso 1 1 d
H12 H 0.664(2) 0.8156(18) -0.210(2) 0.044(7) Uiso 1 1 d
H17 H 0.914(2) 0.9276(17) 0.456(2) 0.037(7) Uiso 1 1 d
H8 H 0.855(2) 1.0214(18) 0.027(2) 0.036(7) Uiso 1 1 d
H5 H 0.674(2) 1.270(2) 0.271(2) 0.044(8) Uiso 1 1 d
H20B H 0.471(2) 0.9659(16) 0.104(2) 0.035(7) Uiso 1 1 d
H11 H 0.707(2) 0.9017(17) -0.364(2) 0.039(7) Uiso 1 1 d
H4 H 0.607(3) 1.250(2) 0.433(3) 0.061(10) Uiso 1 1 d
H9 H 0.905(2) 1.1091(18) -0.117(2) 0.034(7) Uiso 1 1 d
H2 H 0.610(3) 0.953(2) 0.420(3) 0.088(11) Uiso 1 1 d
H3 H 0.576(3) 1.110(2) 0.507(3) 0.078(11) Uiso 1 1 d

loop_
_atom_site_aniso_label
_atom_site_aniso_U_11
_atom_site_aniso_U_22
_atom_site_aniso_U_33
_atom_site_aniso_U_23
_atom_site_aniso_U_13
_atom_site_aniso_U_12
P1 0.0303(4) 0.0266(4) 0.0304(4) 0.0017(3) 0.0102(3) 0.0015(3)
O1 0.0424(11) 0.0299(9) 0.0404(11) -0.0005(8) 0.0134(9) -0.0058(8)
N1 0.0226(11) 0.0310(11) 0.0262(12) 0.0031(9) 0.0055(9) 0.0013(9)
C1 0.0248(14) 0.0400(15) 0.0292(15) -0.0009(12) 0.0056(12) 0.0061(12)
C2 0.0387(18) 0.069(2) 0.0373(18) -0.0058(16) 0.0154(15) 0.0086(16)
C3 0.050(2) 0.097(3) 0.050(2) -0.018(2) 0.0176(18) 0.020(2)
C4 0.054(2) 0.074(3) 0.068(3) -0.042(2) 0.0025(19) 0.024(2)
C5 0.049(2) 0.0385(19) 0.065(2) -0.0113(17) -0.0035(18) 0.0086(15)
C6 0.0347(16) 0.0406(16) 0.0364(17) -0.0049(14) 0.0062(14) 0.0031(13)
C7 0.0232(13) 0.0272(13) 0.0324(15) 0.0011(11) 0.0079(11) 0.0040(11)
C8 0.0408(17) 0.0387(16) 0.0300(17) -0.0041(14) 0.0116(14) -0.0071(13)
C9 0.0400(17) 0.0379(16) 0.0437(19) 0.0038(14) 0.0158(15) -0.0074(13)
C10 0.0454(18) 0.0392(16) 0.0375(18) 0.0077(14) 0.0206(16) 0.0062(14)
C11 0.0540(19) 0.0434(17) 0.0300(17) -0.0004(15) 0.0160(15) 0.0059(15)
C12 0.0418(16) 0.0261(14) 0.0384(17) -0.0029(13) 0.0133(14) 0.0006(13)
C13 0.0277(14) 0.0299(13) 0.0302(14) 0.0042(11) 0.0137(12) 0.0005(11)
C14 0.0360(16) 0.0332(15) 0.0396(17) 0.0040(14) 0.0179(14) 0.0042(13)
C15 0.0384(19) 0.0406(18) 0.0480(19) 0.0131(15) 0.0132(15) 0.0126(14)
C16 0.0314(16) 0.0597(18) 0.0297(17) 0.0115(15) 0.0062(14) 0.0093(15)
C17 0.0360(16) 0.0450(16) 0.0304(16) 0.0009(14) 0.0101(13) 0.0070(14)
C18 0.0274(14) 0.0316(14) 0.0357(16) 0.0033(12) 0.0109(12) 0.0034(11)
C19 0.0326(15) 0.0255(13) 0.0305(15) 0.0076(12) 0.0093(12) 0.0009(11)
C20 0.0259(15) 0.0290(14) 0.0353(17) 0.0021(13) 0.0089(14) -0.0013(12)

loop_
_atom_type_symbol
_atom_type_description
_atom_type_scat_dispersion_real
_atom_type_scat_dispersion_imag
_atom_type_scat_source
C C 0.0033 0.0016 'International Tables Vol C Tables 4.2.6.8 and 6.1.1.4'
H H 0.0000 0.0000 'International Tables Vol C Tables 4.2.6.8 and 6.1.1.4'
N N 0.0061 0.0033 'International Tables Vol C Tables 4.2.6.8 and 6.1.1.4'
O O 0.0106 0.0060 'International Tables Vol C Tables 4.2.6.8 and 6.1.1.4'
P P 0.1023 0.0942 'International Tables Vol C Tables 4.2.6.8 and 6.1.1.4'

loop_
_geom_angle_atom_site_label_1
_geom_angle_atom_site_label_2
_geom_angle_atom_site_label_3
_geom_angle
_geom_angle_site_symmetry_1
_geom_angle_site_symmetry_3
O1 P1 N1 118.64(10) . .
O1 P1 C13 117.15(10) . .
N1 P1 C13 92.05(10) . .
O1 P1 C7 110.28(11) . .
N1 P1 C7 105.90(10) . .
C13 P1 C7 111.31(11) . .
C20 N1 C19 119.12(19) . .
C20 N1 P1 119.04(17) . .
C19 N1 P1 113.53(15) . .
C2 C1 C6 118.6(3) . .
C2 C1 C19 119.4(2) . .
C6 C1 C19 121.9(2) . .
C3 C2 C1 120.1(3) . .
C3 C2 H2 120.8(18) . .
C1 C2 H2 119.1(18) . .
C4 C3 C2 120.9(3) . .
C4 C3 H3 117(2) . .
C2 C3 H3 122(2) . .
C3 C4 C5 120.4(3) . .
C3 C4 H4 116(2) . .
C5 C4 H4 124(2) . .
C6 C5 C4 118.8(3) . .
C6 C5 H5 122.8(17) . .
C4 C5 H5 118.4(17) . .
C5 C6 C1 121.1(3) . .
C5 C6 H6 122.0(15) . .
C1 C6 H6 116.9(15) . .
C12 C7 C8 118.3(2) . .
C12 C7 P1 120.42(18) . .
C8 C7 P1 121.27(19) . .
C9 C8 C7 120.7(3) . .
C9 C8 H8 120.9(16) . .
C7 C8 H8 118.4(16) . .
C8 C9 C10 120.6(3) . .
C8 C9 H9 118.5(14) . .
C10 C9 H9 120.9(14) . .
C9 C10 C11 119.1(3) . .
C9 C10 H10 122.9(15) . .
C11 C10 H10 117.9(15) . .
C12 C11 C10 120.4(3) . .
C12 C11 H11 119.4(15) . .
C10 C11 H11 120.1(15) . .
C11 C12 C7 120.8(3) . .
C11 C12 H12 122.0(16) . .
C7 C12 H12 117.2(16) . .
C14 C13 C18 123.5(2) . .
C14 C13 P1 125.7(2) . .
C18 C13 P1 109.46(16) . .
C13 C14 C15 122.4(3) . .
C13 C14 H14 119.5(14) . .
C15 C14 H14 117.8(14) . .
C16 C15 C14 113.4(2) . .
C16 C15 H15B 108.0(15) . .
C14 C15 H15B 109.9(16) . .
C16 C15 H15A 110.8(17) . .
C14 C15 H15A 107.3(18) . .
H15B C15 H15A 107(2) . .
C17 C16 C15 123.6(3) . .
C17 C16 H16 118.7(15) . .
C15 C16 H16 117.7(15) . .
C16 C17 C18 122.7(3) . .
C16 C17 H17 122.7(15) . .
C18 C17 H17 114.3(15) . .
C17 C18 C13 112.3(2) . .
C17 C18 C19 115.4(2) . .
C13 C18 C19 105.4(2) . .
C17 C18 H18 106.2(13) . .
C13 C18 H18 112.0(12) . .
C19 C18 H18 105.4(12) . .
N1 C19 C1 112.62(19) . .
N1 C19 C18 103.09(19) . .
C1 C19 C18 113.4(2) . .
N1 C19 H19 111.8(13) . .
C1 C19 H19 106.2(12) . .
C18 C19 H19 109.9(13) . .
N1 C20 C20 112.0(2) . 3_675
N1 C20 H20A 111.0(15) . .
C20 C20 H20A 106.6(15) 3_675 .
N1 C20 H20B 108.2(14) . .
C20 C20 H20B 111.0(13) 3_675 .
H20A C20 H20B 108(2) . .

loop_
_geom_bond_atom_site_label_1
_geom_bond_atom_site_label_2
_geom_bond_distance
_geom_bond_site_symmetry_2
P1 O1 1.4791(16) .
P1 N1 1.6775(19) .
P1 C13 1.793(3) .
P1 C7 1.797(2) .
N1 C20 1.462(3) .
N1 C19 1.484(3) .
C1 C2 1.388(4) .
C1 C6 1.390(4) .
C1 C19 1.499(3) .
C2 C3 1.378(4) .
C2 H2 1.03(3) .
C3 C4 1.351(5) .
C3 H3 0.94(3) .
C4 C5 1.398(5) .
C4 H4 0.82(3) .
C5 C6 1.375(4) .
C5 H5 0.90(2) .
C6 H6 0.90(2) .
C7 C12 1.381(3) .
C7 C8 1.393(3) .
C8 C9 1.374(4) .
C8 H8 0.88(3) .
C9 C10 1.375(4) .
C9 H9 0.95(2) .
C10 C11 1.382(4) .
C10 H10 0.87(2) .
C11 C12 1.379(4) .
C11 H11 0.93(2) .
C12 H12 0.93(2) .
C13 C14 1.322(3) .
C13 C18 1.498(3) .
C14 C15 1.487(4) .
C14 H14 0.91(2) .
C15 C16 1.485(4) .
C15 H15B 0.95(3) .
C15 H15A 0.88(2) .
C16 C17 1.316(4) .
C16 H16 0.90(2) .
C17 C18 1.498(3) .
C17 H17 0.92(2) .
C18 C19 1.551(3) .
C18 H18 1.02(2) .
C19 H19 0.95(2) .
C20 C20 1.522(5) 3_675
C20 H20A 0.91(2) .
C20 H20B 0.98(2) .

loop_
_geom_torsion_atom_site_label_1
_geom_torsion_atom_site_label_2
_geom_torsion_atom_site_label_3
_geom_torsion_atom_site_label_4
_geom_torsion
_geom_torsion_site_symmetry_4
O1 P1 N1 C20 -43.8(2) .
C13 P1 N1 C20 -166.44(17) .
C7 P1 N1 C20 80.71(18) .
O1 P1 N1 C19 104.31(17) .
C13 P1 N1 C19 -18.36(17) .
C7 P1 N1 C19 -131.21(16) .
C6 C1 C2 C3 0.3(4) .
C19 C1 C2 C3 178.5(3) .
C1 C2 C3 C4 1.1(5) .
C2 C3 C4 C5 -0.8(5) .
C3 C4 C5 C6 -0.9(5) .
C4 C5 C6 C1 2.3(4) .
C2 C1 C6 C5 -2.0(4) .
C19 C1 C6 C5 179.8(3) .
O1 P1 C7 C12 3.7(2) .
N1 P1 C7 C12 -125.8(2) .
C13 P1 C7 C12 135.5(2) .
O1 P1 C7 C8 -176.78(19) .
N1 P1 C7 C8 53.7(2) .
C13 P1 C7 C8 -45.0(2) .
C12 C7 C8 C9 -1.3(4) .
P1 C7 C8 C9 179.1(2) .
C7 C8 C9 C10 1.0(4) .
C8 C9 C10 C11 0.7(4) .
C9 C10 C11 C12 -2.1(4) .
C10 C11 C12 C7 1.7(4) .
C8 C7 C12 C11 0.0(4) .
P1 C7 C12 C11 179.5(2) .
O1 P1 C13 C14 35.2(3) .
N1 P1 C13 C14 159.1(2) .
C7 P1 C13 C14 -93.0(2) .
O1 P1 C13 C18 -131.91(15) .
N1 P1 C13 C18 -8.04(16) .
C7 P1 C13 C18 99.92(17) .
C18 C13 C14 C15 -1.6(4) .
P1 C13 C14 C15 -167.0(2) .
C13 C14 C15 C16 11.8(4) .
C14 C15 C16 C17 -9.1(4) .
C15 C16 C17 C18 -3.8(4) .
C16 C17 C18 C13 13.6(4) .
C16 C17 C18 C19 134.5(3) .
C14 C13 C18 C17 -10.9(3) .
P1 C13 C18 C17 156.49(18) .
C14 C13 C18 C19 -137.4(2) .
P1 C13 C18 C19 30.0(2) .
C20 N1 C19 C1 -51.6(3) .
P1 N1 C19 C1 160.31(16) .
C20 N1 C19 C18 -174.19(19) .
P1 N1 C19 C18 37.8(2) .
C2 C1 C19 N1 133.2(2) .
C6 C1 C19 N1 -48.6(3) .
C2 C1 C19 C18 -110.2(3) .
C6 C1 C19 C18 68.0(3) .
C17 C18 C19 N1 -165.6(2) .
C13 C18 C19 N1 -41.0(2) .
C17 C18 C19 C1 72.4(3) .
C13 C18 C19 C1 -163.05(19) .
C19 N1 C20 C20 120.2(3) 3_675
P1 N1 C20 C20 -93.5(3) 3_675
